data_7151936
loop_
_publ_author_name
'Iqbal, Mudassar'
'Black, Richard J. G.'
'Winn, Joby'
'Reeder, Andrew T.'
'Blake, Alexander J.'
'Clarke, Paul A.'

_publ_section_title
;
 Studies on transannulation reactions across a nine-membered ring: the
 synthesis of natural product-like structures.
;
_journal_issue 14
_journal_name_full 'Organic &amp; biomolecular chemistry'
_journal_page_first 5062
_journal_page_last 5078
_journal_paper_doi 10.1039/c1ob05448a
_journal_volume 9
_journal_year 2011
_chemical_absolute_configuration syn
_chemical_formula_moiety 'C12 H16 O3'
_chemical_formula_sum 'C12 H16 O3'
_chemical_formula_weight 208.25
_chemical_name_systematic
;
?
;
_space_group_IT_number 19
_symmetry_cell_setting orthorhombic
_symmetry_space_group_name_Hall 'P 2ac 2ab'
_symmetry_space_group_name_H-M 'P 21 21 21'
_atom_sites_solution_hydrogens 'sp2 methyl H atoms from delta-F; others placed geometrically'
_atom_sites_solution_primary direct
_audit_creation_method 'enCIFer editing of SHELXL97 CIF output'
_cell_angle_alpha 90.00
_cell_angle_beta 90.00
_cell_angle_gamma 90.00
_cell_formula_units_Z 8
_cell_length_a 10.396(2)
_cell_length_b 10.880(2)
_cell_length_c 19.224(4)
_cell_measurement_reflns_used 4020
_cell_measurement_temperature 150(2)
_cell_measurement_theta_max 26.4
_cell_measurement_theta_min 2.2
_cell_volume 2174.4(7)
_computing_cell_refinement 'Bruker SAINT version 6.36a (Bruker, 2000)'
_computing_data_collection 'Bruker SMART version 5.625 (Bruker, 2001)'
_computing_data_reduction 'Bruker SAINT; Bruker SHELXTL (Bruker, 2001)'
_computing_molecular_graphics 'PLATON (Spek, 2003)'
_computing_publication_material 'enCIFer (Allen et al., 2004); PLATON'
_computing_structure_refinement 'SHELXL-97 (Sheldrick, 1997)'
_computing_structure_solution 'SHELXS-97 (Sheldrick, 1990)'
_diffrn_ambient_temperature 150(2)
_diffrn_measured_fraction_theta_full 0.996
_diffrn_measured_fraction_theta_max 0.996
_diffrn_measurement_device_type 'Bruker SMART APEX CCD area detector'
_diffrn_measurement_method \w
_diffrn_radiation_monochromator graphite
_diffrn_radiation_source 'normal-focus sealed tube'
_diffrn_radiation_type MoK\a
_diffrn_radiation_wavelength 0.71073
_diffrn_reflns_av_R_equivalents 0.063
_diffrn_reflns_av_sigmaI/netI 0.045
_diffrn_reflns_limit_h_max 13
_diffrn_reflns_limit_h_min -13
_diffrn_reflns_limit_k_max 12
_diffrn_reflns_limit_k_min -14
_diffrn_reflns_limit_l_max 24
_diffrn_reflns_limit_l_min -19
_diffrn_reflns_number 13687
_diffrn_reflns_theta_full 27.50
_diffrn_reflns_theta_max 27.52
_diffrn_reflns_theta_min 2.15
_diffrn_standards_decay_% 0
_diffrn_standards_number 0
_exptl_absorpt_coefficient_mu 0.090
_exptl_absorpt_correction_type none
_exptl_crystal_colour colourless
_exptl_crystal_density_diffrn 1.272
_exptl_crystal_density_method 'not measured'
_exptl_crystal_description sphenoid
_exptl_crystal_F_000 896
_exptl_crystal_size_max 0.43
_exptl_crystal_size_mid 0.31
_exptl_crystal_size_min 0.29
_refine_diff_density_max 0.22
_refine_diff_density_min -0.14
_refine_diff_density_rms 0.04
_refine_ls_extinction_method none
_refine_ls_goodness_of_fit_ref 0.99
_refine_ls_hydrogen_treatment 'rigid rotor; riding model'
_refine_ls_matrix_type full
_refine_ls_number_parameters 274
_refine_ls_number_reflns 2828
_refine_ls_number_restraints 0
_refine_ls_restrained_S_all 0.99
_refine_ls_R_factor_all 0.0466
_refine_ls_R_factor_gt 0.0398
_refine_ls_shift/su_max 0.001
_refine_ls_shift/su_mean 0.000
_refine_ls_structure_factor_coef Fsqd
_refine_ls_weighting_details 'calc w=1/[\s^2^(Fo^2^)+(0.050P)^2^] where P=(Fo^2^+2Fc^2^)/3'
_refine_ls_weighting_scheme calc
_refine_ls_wR_factor_gt 0.0871
_refine_ls_wR_factor_ref 0.0896
_reflns_number_gt 2480
_reflns_number_total 2828
_reflns_threshold_expression >2\s(I)
_cod_data_source_file c1ob05448a.txt
_cod_data_source_block nonlac
_cod_depositor_comments
;
The following automatic conversions were performed:

'_symmetry_cell_setting' value 'Orthorhombic' changed to
'orthorhombic' according to
/home/saulius/struct/CIF-dictionaries/cif_core.dic dictionary named
'cif_core.dic' version 2.4.1 from 2010-06-29.

Automatic conversion script
Id: cif_fix_values 1715 2011-07-08 13:25:40Z adriana 
;
_cod_database_code 7151936

loop_
_symmetry_equiv_pos_as_xyz
'x, y, z'
'-x+1/2, -y, z+1/2'
'-x, y+1/2, -z+1/2'
'x+1/2, -y+1/2, -z'

loop_
_atom_site_label
_atom_site_type_symbol
_atom_site_fract_x
_atom_site_fract_y
_atom_site_fract_z
_atom_site_U_iso_or_equiv
_atom_site_adp_type
_atom_site_occupancy
_atom_site_symmetry_multiplicity
_atom_site_calc_flag
_atom_site_refinement_flags
_atom_site_disorder_assembly
_atom_site_disorder_group
C1 C 0.4176(2) 0.48473(19) 0.89419(11) 0.0274(4) Uani 1 1 d . . .
O1 O 0.41711(15) 0.56375(14) 0.84956(8) 0.0350(4) Uani 1 1 d . . .
C2 C 0.3342(2) 0.3730(2) 0.89251(11) 0.0293(5) Uani 1 1 d . . .
H2 H 0.3915 0.3027 0.8798 0.035 Uiso 1 1 calc R . .
C3 C 0.28128(19) 0.3447(2) 0.96501(11) 0.0291(5) Uani 1 1 d . . .
H3 H 0.2390 0.2623 0.9615 0.035 Uiso 1 1 calc R . .
C4 C 0.1798(2) 0.4314(2) 0.99338(11) 0.0312(5) Uani 1 1 d . . .
H4A H 0.1557 0.4025 1.0404 0.037 Uiso 1 1 calc R . .
H4B H 0.1024 0.4239 0.9637 0.037 Uiso 1 1 calc R . .
C5 C 0.2142(2) 0.5686(2) 0.99867(11) 0.0307(5) Uani 1 1 d . . .
H5A H 0.2582 0.5937 0.9553 0.037 Uiso 1 1 calc R . .
H5B H 0.1336 0.6167 1.0022 0.037 Uiso 1 1 calc R . .
C6 C 0.2994(2) 0.60099(19) 1.05978(11) 0.0302(5) Uani 1 1 d . . .
C7 C 0.4238(2) 0.62695(19) 1.05494(12) 0.0323(5) Uani 1 1 d . . .
H7 H 0.4653 0.6515 1.0967 0.039 Uiso 1 1 calc R . .
C8 C 0.5074(2) 0.6219(2) 0.99035(13) 0.0328(5) Uani 1 1 d . . .
H8A H 0.5965 0.6447 1.0031 0.039 Uiso 1 1 calc R . .
H8B H 0.4757 0.6833 0.9564 0.039 Uiso 1 1 calc R . .
C9 C 0.50902(19) 0.49277(19) 0.95493(12) 0.0282(5) Uani 1 1 d . . .
H9 H 0.5974 0.4823 0.9352 0.034 Uiso 1 1 calc R . .
C10 C 0.4949(2) 0.39567(19) 1.01078(12) 0.0297(5) Uani 1 1 d . . .
O10 O 0.57766(15) 0.37762(15) 1.05349(9) 0.0406(4) Uani 1 1 d . . .
O11 O 0.38670(14) 0.32997(14) 1.01464(8) 0.0337(4) Uani 1 1 d . . .
C11 C 0.2295(2) 0.3778(3) 0.83706(12) 0.0423(6) Uani 1 1 d . . .
H11A H 0.1785 0.3022 0.8388 0.063 Uiso 1 1 calc R . .
H11B H 0.2692 0.3858 0.7911 0.063 Uiso 1 1 calc R . .
H11C H 0.1734 0.4487 0.8457 0.063 Uiso 1 1 calc R . .
C12 C 0.2327(3) 0.6040(2) 1.12900(12) 0.0431(6) Uani 1 1 d . . .
H12A H 0.2954 0.6229 1.1656 0.065 Uiso 1 1 calc R . .
H12B H 0.1935 0.5238 1.1382 0.065 Uiso 1 1 calc R . .
H12C H 0.1658 0.6674 1.1284 0.065 Uiso 1 1 calc R . .
C1' C 0.7482(2) 0.2797(2) 0.68057(11) 0.0300(5) Uani 1 1 d . . .
O1' O 0.83312(16) 0.25492(15) 0.64021(8) 0.0419(4) Uani 1 1 d . . .
C2' C 0.6358(2) 0.3608(2) 0.66304(11) 0.0302(5) Uani 1 1 d . . .
H2' H 0.5612 0.3044 0.6555 0.036 Uiso 1 1 calc R . .
C3' C 0.5993(2) 0.4421(2) 0.72428(11) 0.0287(5) Uani 1 1 d . . .
H3' H 0.5153 0.4808 0.7116 0.034 Uiso 1 1 calc R . .
C4' C 0.6896(2) 0.5476(2) 0.74134(12) 0.0342(5) Uani 1 1 d . . .
H4'A H 0.6542 0.5915 0.7821 0.041 Uiso 1 1 calc R . .
H4'B H 0.6880 0.6057 0.7017 0.041 Uiso 1 1 calc R . .
C5' C 0.8314(2) 0.5168(2) 0.75705(12) 0.0329(5) Uani 1 1 d . . .
H5'A H 0.8616 0.4552 0.7229 0.040 Uiso 1 1 calc R . .
H5'B H 0.8836 0.5920 0.7506 0.040 Uiso 1 1 calc R . .
C6' C 0.8546(2) 0.4677(2) 0.82933(12) 0.0314(5) Uani 1 1 d . . .
C7' C 0.8732(2) 0.3502(2) 0.84391(12) 0.0330(5) Uani 1 1 d . . .
H7' H 0.8873 0.3304 0.8914 0.040 Uiso 1 1 calc R . .
C8' C 0.8744(2) 0.2441(2) 0.79340(13) 0.0345(5) Uani 1 1 d . . .
H8'A H 0.8954 0.1682 0.8193 0.041 Uiso 1 1 calc R . .
H8'B H 0.9442 0.2581 0.7592 0.041 Uiso 1 1 calc R . .
C9' C 0.74643(19) 0.2229(2) 0.75286(11) 0.0279(5) Uani 1 1 d . . .
H9' H 0.7392 0.1321 0.7458 0.033 Uiso 1 1 calc R . .
C10' C 0.63374(19) 0.25930(19) 0.79753(11) 0.0259(4) Uani 1 1 d . . .
O10' O 0.59661(15) 0.19738(14) 0.84546(8) 0.0357(4) Uani 1 1 d . . .
O11' O 0.57345(13) 0.36646(13) 0.78583(8) 0.0290(3) Uani 1 1 d . . .
C11' C 0.6523(3) 0.4323(3) 0.59526(12) 0.0451(6) Uani 1 1 d . . .
H11D H 0.6761 0.3755 0.5578 0.068 Uiso 1 1 calc R . .
H11E H 0.7201 0.4940 0.6010 0.068 Uiso 1 1 calc R . .
H11F H 0.5713 0.4732 0.5834 0.068 Uiso 1 1 calc R . .
C12' C 0.8572(3) 0.5643(2) 0.88578(13) 0.0445(6) Uani 1 1 d . . .
H12D H 0.8599 0.5242 0.9314 0.067 Uiso 1 1 calc R . .
H12E H 0.7798 0.6154 0.8825 0.067 Uiso 1 1 calc R . .
H12F H 0.9337 0.6160 0.8801 0.067 Uiso 1 1 calc R . .

loop_
_atom_site_aniso_label
_atom_site_aniso_U_11
_atom_site_aniso_U_22
_atom_site_aniso_U_33
_atom_site_aniso_U_23
_atom_site_aniso_U_13
_atom_site_aniso_U_12
C1 0.0262(10) 0.0268(11) 0.0292(11) -0.0001(9) 0.0098(9) 0.0070(9)
O1 0.0413(9) 0.0307(8) 0.0331(8) 0.0048(7) 0.0113(7) 0.0081(8)
C2 0.0293(10) 0.0288(11) 0.0300(11) -0.0038(9) 0.0036(9) 0.0023(10)
C3 0.0279(10) 0.0267(11) 0.0327(12) 0.0000(9) 0.0010(9) -0.0053(9)
C4 0.0256(10) 0.0379(12) 0.0301(11) -0.0011(10) 0.0041(9) -0.0055(10)
C5 0.0263(10) 0.0327(12) 0.0330(12) 0.0007(9) 0.0059(9) 0.0052(9)
C6 0.0373(12) 0.0225(10) 0.0308(11) -0.0023(9) 0.0028(10) 0.0020(9)
C7 0.0399(12) 0.0229(10) 0.0341(12) -0.0023(9) -0.0029(10) -0.0002(10)
C8 0.0269(10) 0.0259(11) 0.0455(13) -0.0006(10) -0.0019(10) -0.0046(9)
C9 0.0221(9) 0.0234(10) 0.0390(12) 0.0028(9) 0.0057(10) 0.0007(8)
C10 0.0277(10) 0.0245(11) 0.0370(12) -0.0011(9) 0.0019(10) 0.0053(9)
O10 0.0356(8) 0.0367(9) 0.0494(10) 0.0034(8) -0.0104(8) 0.0074(8)
O11 0.0344(8) 0.0293(8) 0.0375(9) 0.0080(7) -0.0009(7) -0.0028(7)
C11 0.0437(13) 0.0505(15) 0.0326(13) -0.0074(11) -0.0030(11) -0.0018(12)
C12 0.0537(15) 0.0416(14) 0.0340(13) -0.0046(10) 0.0074(11) -0.0040(12)
C1' 0.0292(10) 0.0283(11) 0.0323(12) -0.0078(9) 0.0056(10) -0.0081(9)
O1' 0.0406(9) 0.0446(10) 0.0404(9) -0.0103(8) 0.0164(8) -0.0054(8)
C2' 0.0296(10) 0.0337(11) 0.0273(11) -0.0006(9) 0.0016(9) -0.0080(10)
C3' 0.0284(10) 0.0279(11) 0.0299(11) 0.0069(9) 0.0015(9) 0.0018(9)
C4' 0.0394(12) 0.0259(11) 0.0372(13) 0.0059(10) -0.0012(10) 0.0015(10)
C5' 0.0341(11) 0.0250(11) 0.0396(13) 0.0018(9) 0.0019(10) -0.0085(10)
C6' 0.0276(10) 0.0313(12) 0.0352(12) -0.0034(9) -0.0025(10) -0.0058(9)
C7' 0.0287(11) 0.0346(12) 0.0357(13) -0.0007(10) -0.0066(10) -0.0008(9)
C8' 0.0292(11) 0.0292(12) 0.0452(13) 0.0008(10) -0.0011(10) 0.0046(10)
C9' 0.0288(10) 0.0213(10) 0.0336(12) -0.0042(8) 0.0027(10) -0.0006(9)
C10' 0.0258(10) 0.0239(10) 0.0281(11) -0.0017(9) -0.0011(9) -0.0011(9)
O10' 0.0374(9) 0.0349(8) 0.0348(9) 0.0097(7) 0.0068(7) 0.0012(7)
O11' 0.0301(7) 0.0255(8) 0.0314(8) 0.0031(6) 0.0085(6) 0.0041(7)
C11' 0.0489(15) 0.0549(15) 0.0315(12) 0.0085(12) -0.0017(11) -0.0103(14)
C12' 0.0493(15) 0.0380(13) 0.0461(14) -0.0094(12) -0.0080(12) -0.0062(13)

loop_
_atom_type_symbol
_atom_type_description
_atom_type_scat_dispersion_real
_atom_type_scat_dispersion_imag
_atom_type_scat_source
C C 0.0033 0.0000 'International Tables Vol C Tables 4.2.6.8 and 6.1.1.4'
H H 0.0000 0.0000 'International Tables Vol C Tables 4.2.6.8 and 6.1.1.4'
O O 0.0106 0.0000 'International Tables Vol C Tables 4.2.6.8 and 6.1.1.4'

loop_
_geom_angle_atom_site_label_1
_geom_angle_atom_site_label_2
_geom_angle_atom_site_label_3
_geom_angle
_geom_angle_site_symmetry_1
_geom_angle_site_symmetry_3
_geom_angle_publ_flag
O1 C1 C2 123.9(2) . . ?
O1 C1 C9 120.6(2) . . ?
C2 C1 C9 115.46(18) . . ?
C1 C2 C11 113.7(2) . . ?
C1 C2 C3 110.67(18) . . ?
C11 C2 C3 112.80(18) . . ?
C1 C2 H2 106.4 . . ?
C11 C2 H2 106.4 . . ?
C3 C2 H2 106.4 . . ?
O11 C3 C4 110.78(17) . . ?
O11 C3 C2 110.32(16) . . ?
C4 C3 C2 116.89(18) . . ?
O11 C3 H3 106.0 . . ?
C4 C3 H3 106.0 . . ?
C2 C3 H3 106.0 . . ?
C3 C4 C5 117.74(17) . . ?
C3 C4 H4A 107.9 . . ?
C5 C4 H4A 107.9 . . ?
C3 C4 H4B 107.9 . . ?
C5 C4 H4B 107.9 . . ?
H4A C4 H4B 107.2 . . ?
C6 C5 C4 114.43(18) . . ?
C6 C5 H5A 108.7 . . ?
C4 C5 H5A 108.7 . . ?
C6 C5 H5B 108.7 . . ?
C4 C5 H5B 108.7 . . ?
H5A C5 H5B 107.6 . . ?
C7 C6 C12 120.5(2) . . ?
C7 C6 C5 124.4(2) . . ?
C12 C6 C5 115.05(19) . . ?
C6 C7 C8 127.4(2) . . ?
C6 C7 H7 116.3 . . ?
C8 C7 H7 116.3 . . ?
C7 C8 C9 113.36(17) . . ?
C7 C8 H8A 108.9 . . ?
C9 C8 H8A 108.9 . . ?
C7 C8 H8B 108.9 . . ?
C9 C8 H8B 108.9 . . ?
H8A C8 H8B 107.7 . . ?
C1 C9 C10 116.59(17) . . ?
C1 C9 C8 112.52(17) . . ?
C10 C9 C8 108.52(17) . . ?
C1 C9 H9 106.2 . . ?
C10 C9 H9 106.2 . . ?
C8 C9 H9 106.2 . . ?
O10 C10 O11 118.4(2) . . ?
O10 C10 C9 121.83(19) . . ?
O11 C10 C9 119.69(18) . . ?
C10 O11 C3 122.47(16) . . ?
C2 C11 H11A 109.5 . . ?
C2 C11 H11B 109.5 . . ?
H11A C11 H11B 109.5 . . ?
C2 C11 H11C 109.5 . . ?
H11A C11 H11C 109.5 . . ?
H11B C11 H11C 109.5 . . ?
C6 C12 H12A 109.5 . . ?
C6 C12 H12B 109.5 . . ?
H12A C12 H12B 109.5 . . ?
C6 C12 H12C 109.5 . . ?
H12A C12 H12C 109.5 . . ?
H12B C12 H12C 109.5 . . ?
O1' C1' C2' 123.8(2) . . ?
O1' C1' C9' 120.4(2) . . ?
C2' C1' C9' 115.75(17) . . ?
C1' C2' C3' 111.24(17) . . ?
C1' C2' C11' 113.79(19) . . ?
C3' C2' C11' 113.10(19) . . ?
C1' C2' H2' 106.0 . . ?
C3' C2' H2' 106.0 . . ?
C11' C2' H2' 106.0 . . ?
O11' C3' C4' 111.29(17) . . ?
O11' C3' C2' 110.13(17) . . ?
C4' C3' C2' 116.87(18) . . ?
O11' C3' H3' 105.9 . . ?
C4' C3' H3' 105.9 . . ?
C2' C3' H3' 105.9 . . ?
C3' C4' C5' 118.00(19) . . ?
C3' C4' H4'A 107.8 . . ?
C5' C4' H4'A 107.8 . . ?
C3' C4' H4'B 107.8 . . ?
C5' C4' H4'B 107.8 . . ?
H4'A C4' H4'B 107.1 . . ?
C6' C5' C4' 114.27(19) . . ?
C6' C5' H5'A 108.7 . . ?
C4' C5' H5'A 108.7 . . ?
C6' C5' H5'B 108.7 . . ?
C4' C5' H5'B 108.7 . . ?
H5'A C5' H5'B 107.6 . . ?
C7' C6' C5' 124.1(2) . . ?
C7' C6' C12' 121.2(2) . . ?
C5' C6' C12' 114.68(19) . . ?
C6' C7' C8' 127.2(2) . . ?
C6' C7' H7' 116.4 . . ?
C8' C7' H7' 116.4 . . ?
C7' C8' C9' 115.36(18) . . ?
C7' C8' H8'A 108.4 . . ?
C9' C8' H8'A 108.4 . . ?
C7' C8' H8'B 108.4 . . ?
C9' C8' H8'B 108.4 . . ?
H8'A C8' H8'B 107.5 . . ?
C10' C9' C1' 115.05(18) . . ?
C10' C9' C8' 109.86(16) . . ?
C1' C9' C8' 112.71(18) . . ?
C10' C9' H9' 106.2 . . ?
C1' C9' H9' 106.2 . . ?
C8' C9' H9' 106.2 . . ?
O10' C10' O11' 117.65(18) . . ?
O10' C10' C9' 122.56(19) . . ?
O11' C10' C9' 119.75(18) . . ?
C10' O11' C3' 122.48(16) . . ?
C2' C11' H11D 109.5 . . ?
C2' C11' H11E 109.5 . . ?
H11D C11' H11E 109.5 . . ?
C2' C11' H11F 109.5 . . ?
H11D C11' H11F 109.5 . . ?
H11E C11' H11F 109.5 . . ?
C6' C12' H12D 109.5 . . ?
C6' C12' H12E 109.5 . . ?
H12D C12' H12E 109.5 . . ?
C6' C12' H12F 109.5 . . ?
H12D C12' H12F 109.5 . . ?
H12E C12' H12F 109.5 . . ?

loop_
_geom_bond_atom_site_label_1
_geom_bond_atom_site_label_2
_geom_bond_distance
_geom_bond_site_symmetry_2
_geom_bond_publ_flag
C1 O1 1.215(2) . ?
C1 C2 1.494(3) . ?
C1 C9 1.508(3) . ?
C2 C11 1.524(3) . ?
C2 C3 1.530(3) . ?
C2 H2 1.0000 . ?
C3 O11 1.462(2) . ?
C3 C4 1.517(3) . ?
C3 H3 1.0000 . ?
C4 C5 1.539(3) . ?
C4 H4A 0.9900 . ?
C4 H4B 0.9900 . ?
C5 C6 1.513(3) . ?
C5 H5A 0.9900 . ?
C5 H5B 0.9900 . ?
C6 C7 1.327(3) . ?
C6 C12 1.501(3) . ?
C7 C8 1.516(3) . ?
C7 H7 0.9500 . ?
C8 C9 1.561(3) . ?
C8 H8A 0.9900 . ?
C8 H8B 0.9900 . ?
C9 C10 1.513(3) . ?
C9 H9 1.0000 . ?
C10 O10 1.206(3) . ?
C10 O11 1.335(2) . ?
C11 H11A 0.9800 . ?
C11 H11B 0.9800 . ?
C11 H11C 0.9800 . ?
C12 H12A 0.9800 . ?
C12 H12B 0.9800 . ?
C12 H12C 0.9800 . ?
C1' O1' 1.206(3) . ?
C1' C2' 1.502(3) . ?
C1' C9' 1.521(3) . ?
C2' C3' 1.521(3) . ?
C2' C11' 1.527(3) . ?
C2' H2' 1.0000 . ?
C3' O11' 1.466(2) . ?
C3' C4' 1.519(3) . ?
C3' H3' 1.0000 . ?
C4' C5' 1.541(3) . ?
C4' H4'A 0.9900 . ?
C4' H4'B 0.9900 . ?
C5' C6' 1.508(3) . ?
C5' H5'A 0.9900 . ?
C5' H5'B 0.9900 . ?
C6' C7' 1.323(3) . ?
C6' C12' 1.511(3) . ?
C7' C8' 1.508(3) . ?
C7' H7' 0.9500 . ?
C8' C9' 1.559(3) . ?
C8' H8'A 0.9900 . ?
C8' H8'B 0.9900 . ?
C9' C10' 1.506(3) . ?
C9' H9' 1.0000 . ?
C10' O10' 1.205(2) . ?
C10' O11' 1.343(2) . ?
C11' H11D 0.9800 . ?
C11' H11E 0.9800 . ?
C11' H11F 0.9800 . ?
C12' H12D 0.9800 . ?
C12' H12E 0.9800 . ?
C12' H12F 0.9800 . ?

loop_
_geom_torsion_atom_site_label_1
_geom_torsion_atom_site_label_2
_geom_torsion_atom_site_label_3
_geom_torsion_atom_site_label_4
_geom_torsion
_geom_torsion_site_symmetry_1
_geom_torsion_site_symmetry_2
_geom_torsion_site_symmetry_3
_geom_torsion_site_symmetry_4
_geom_torsion_publ_flag
O1 C1 C2 C11 -11.1(3) . . . . ?
C9 C1 C2 C11 171.02(18) . . . . ?
O1 C1 C2 C3 -139.2(2) . . . . ?
C9 C1 C2 C3 42.9(2) . . . . ?
C1 C2 C3 O11 -56.6(2) . . . . ?
C11 C2 C3 O11 174.80(18) . . . . ?
C1 C2 C3 C4 71.1(2) . . . . ?
C11 C2 C3 C4 -57.5(3) . . . . ?
O11 C3 C4 C5 70.5(2) . . . . ?
C2 C3 C4 C5 -57.0(3) . . . . ?
C3 C4 C5 C6 -77.4(3) . . . . ?
C4 C5 C6 C7 105.0(2) . . . . ?
C4 C5 C6 C12 -75.8(2) . . . . ?
C12 C6 C7 C8 176.5(2) . . . . ?
C5 C6 C7 C8 -4.3(4) . . . . ?
C6 C7 C8 C9 -57.6(3) . . . . ?
O1 C1 C9 C10 175.12(18) . . . . ?
C2 C1 C9 C10 -6.9(3) . . . . ?
O1 C1 C9 C8 48.8(2) . . . . ?
C2 C1 C9 C8 -133.17(18) . . . . ?
C7 C8 C9 C1 98.4(2) . . . . ?
C7 C8 C9 C10 -32.2(2) . . . . ?
C1 C9 C10 O10 164.4(2) . . . . ?
C8 C9 C10 O10 -67.4(3) . . . . ?
C1 C9 C10 O11 -17.6(3) . . . . ?
C8 C9 C10 O11 110.7(2) . . . . ?
O10 C10 O11 C3 -179.57(19) . . . . ?
C9 C10 O11 C3 2.3(3) . . . . ?
C4 C3 O11 C10 -96.0(2) . . . . ?
C2 C3 O11 C10 35.0(3) . . . . ?
O1' C1' C2' C3' -141.9(2) . . . . ?
C9' C1' C2' C3' 41.2(2) . . . . ?
O1' C1' C2' C11' -12.7(3) . . . . ?
C9' C1' C2' C11' 170.40(19) . . . . ?
C1' C2' C3' O11' -55.7(2) . . . . ?
C11' C2' C3' O11' 174.77(17) . . . . ?
C1' C2' C3' C4' 72.5(2) . . . . ?
C11' C2' C3' C4' -57.0(3) . . . . ?
O11' C3' C4' C5' 70.4(2) . . . . ?
C2' C3' C4' C5' -57.3(3) . . . . ?
C3' C4' C5' C6' -78.3(3) . . . . ?
C4' C5' C6' C7' 102.3(3) . . . . ?
C4' C5' C6' C12' -78.5(3) . . . . ?
C5' C6' C7' C8' -0.3(4) . . . . ?
C12' C6' C7' C8' -179.5(2) . . . . ?
C6' C7' C8' C9' -61.3(3) . . . . ?
O1' C1' C9' C10' -178.75(19) . . . . ?
C2' C1' C9' C10' -1.8(3) . . . . ?
O1' C1' C9' C8' 54.2(3) . . . . ?
C2' C1' C9' C8' -128.8(2) . . . . ?
C7' C8' C9' C10' -32.0(3) . . . . ?
C7' C8' C9' C1' 97.7(2) . . . . ?
C1' C9' C10' O10' 156.8(2) . . . . ?
C8' C9' C10' O10' -74.7(3) . . . . ?
C1' C9' C10' O11' -25.4(3) . . . . ?
C8' C9' C10' O11' 103.1(2) . . . . ?
O10' C10' O11' C3' -172.29(19) . . . . ?
C9' C10' O11' C3' 9.8(3) . . . . ?
C4' C3' O11' C10' -100.0(2) . . . . ?
C2' C3' O11' C10' 31.3(2) . . . . ?
